data_7209148
loop_
_publ_author_name
'Seth, Saikat Kumar'

_publ_section_title
;
 Tuning the formation of MOFs by pH influence: X-ray structural variations
 and Hirshfeld surface analyses of 2-amino-5-nitropyridine with cadmium
 chloride
;
_journal_issue 9
_journal_name_full CrystEngComm
_journal_page_first 1772
_journal_paper_doi 10.1039/c2ce26682b
_journal_volume 15
_journal_year 2013
_chemical_formula_sum 'C5 H6 Cd Cl3 N3 O2'
_chemical_formula_weight 358.88
_chemical_name_systematic
;
?
;
_space_group_IT_number 15
_symmetry_cell_setting monoclinic
_symmetry_space_group_name_Hall '-C 2yc'
_symmetry_space_group_name_H-M 'C 1 2/c 1'
_atom_sites_solution_hydrogens geom
_atom_sites_solution_primary direct
_atom_sites_solution_secondary difmap
_audit_creation_method SHELXL-97
_cell_angle_alpha 90.00
_cell_angle_beta 92.189(4)
_cell_angle_gamma 90.00
_cell_formula_units_Z 8
_cell_length_a 29.012(4)
_cell_length_b 10.4455(12)
_cell_length_c 7.1789(8)
_cell_measurement_reflns_used 1250
_cell_measurement_temperature 150(2)
_cell_measurement_theta_max 25.0
_cell_measurement_theta_min 1.5
_cell_volume 2173.9(5)
_computing_cell_refinement 'APEX2(Bruker,2007)and SAINT (Bruker,2007)'
_computing_data_collection 'APEX2 (Bruker, 2007)'
_computing_data_reduction 'SAINT(Bruker,2007)and XPREP(Bruker,2007)'
_computing_molecular_graphics
;
ORTEP-3 for Windows (Farrugia, 1997), DIAMOND (Brandenburg,
1999) and Mercury (Macrae <i>et al.</i>, 2006)
;
_computing_publication_material 'PLATON (Spek, 2009)'
_computing_structure_refinement 'SHELXL-97 (Sheldrick, 1997)'
_computing_structure_solution 'SHELXS97 (Sheldrick, 2008)'
_diffrn_ambient_temperature 150(2)
_diffrn_measured_fraction_theta_full 0.999
_diffrn_measured_fraction_theta_max 0.999
_diffrn_measurement_device_type 'Bruker SMART APEX II CCD area-detector'
_diffrn_measurement_method '\w and \f'
_diffrn_radiation_monochromator graphite
_diffrn_radiation_source 'fine-focus sealed tube'
_diffrn_radiation_type MoK\a
_diffrn_radiation_wavelength 0.71073
_diffrn_reflns_av_R_equivalents 0.0329
_diffrn_reflns_av_sigmaI/netI 0.0217
_diffrn_reflns_limit_h_max 34
_diffrn_reflns_limit_h_min -34
_diffrn_reflns_limit_k_max 11
_diffrn_reflns_limit_k_min -12
_diffrn_reflns_limit_l_max 8
_diffrn_reflns_limit_l_min -8
_diffrn_reflns_number 9736
_diffrn_reflns_theta_full 25.00
_diffrn_reflns_theta_max 25.00
_diffrn_reflns_theta_min 1.40
_exptl_absorpt_coefficient_mu 2.723
_exptl_absorpt_correction_T_max 0.78
_exptl_absorpt_correction_T_min 0.63
_exptl_absorpt_correction_type multi-scan
_exptl_absorpt_process_details SADABS
_exptl_crystal_density_diffrn 2.193
_exptl_crystal_density_method 'not measured'
_exptl_crystal_F_000 1376
_exptl_crystal_size_max 0.17
_exptl_crystal_size_mid 0.15
_exptl_crystal_size_min 0.09
_refine_diff_density_max 0.511
_refine_diff_density_min -0.547
_refine_diff_density_rms 0.086
_refine_ls_extinction_method none
_refine_ls_goodness_of_fit_ref 1.054
_refine_ls_hydrogen_treatment constr
_refine_ls_matrix_type full
_refine_ls_number_parameters 128
_refine_ls_number_reflns 1920
_refine_ls_number_restraints 0
_refine_ls_restrained_S_all 1.054
_refine_ls_R_factor_all 0.0226
_refine_ls_R_factor_gt 0.0207
_refine_ls_shift/su_max 0.002
_refine_ls_shift/su_mean 0.000
_refine_ls_structure_factor_coef Fsqd
_refine_ls_weighting_details 'calc w=1/[\s^2^(Fo^2^)+(0.0312P)^2^+1.7169P] where P=(Fo^2^+2Fc^2^)/3'
_refine_ls_weighting_scheme calc
_refine_ls_wR_factor_gt 0.0532
_refine_ls_wR_factor_ref 0.0543
_reflns_number_gt 1778
_reflns_number_total 1920
_reflns_threshold_expression >2sigma(I)
_cod_data_source_file c2ce26682b.txt
_cod_data_source_block sks-136c
_cod_depositor_comments
;
The following automatic conversions were performed:

'_symmetry_cell_setting' value 'Monoclinic' changed to 'monoclinic'
according to /home/saulius/struct/CIF-dictionaries/cif_core.dic
dictionary named 'cif_core.dic' version 2.4.2 from 2011-04-26.

Automatic conversion script
Id: cif_fix_values 1891 2012-01-12 08:04:46Z andrius 
;
_cod_original_cell_volume 2174.0(4)
_cod_original_sg_symbol_H-M C2/c
_cod_database_code 7209148

loop_
_symmetry_equiv_pos_as_xyz
'x, y, z'
'-x, y, -z+1/2'
'x+1/2, y+1/2, z'
'-x+1/2, y+1/2, -z+1/2'
'-x, -y, -z'
'x, -y, z-1/2'
'-x+1/2, -y+1/2, -z'
'x+1/2, -y+1/2, z-1/2'

loop_
_atom_site_label
_atom_site_type_symbol
_atom_site_fract_x
_atom_site_fract_y
_atom_site_fract_z
_atom_site_U_iso_or_equiv
_atom_site_adp_type
_atom_site_occupancy
_atom_site_symmetry_multiplicity
_atom_site_calc_flag
_atom_site_refinement_flags
Cd1 Cd 0.466064(6) -0.169633(16) 0.52637(2) 0.03558(9) Uani 1 1 d .
Cl2 Cl 0.5000 -0.34781(7) 0.7500 0.03506(19) Uani 1 2 d S
Cl4 Cl 0.45022(2) 0.05111(5) 0.37298(8) 0.03581(15) Uani 1 1 d .
Cl3 Cl 0.38517(2) -0.24338(7) 0.53533(11) 0.04902(18) Uani 1 1 d .
Cl1 Cl 0.5000 -0.28510(9) 0.2500 0.0498(2) Uani 1 2 d S
C2 C 0.33285(9) 0.5781(3) 0.1073(4) 0.0475(7) Uani 1 1 d .
H2 H 0.3269 0.4909 0.1149 0.057 Uiso 1 1 calc R
N1 N 0.38047(9) 0.7502(2) 0.0220(3) 0.0499(6) Uani 1 1 d .
H1 H 0.4052 0.7777 -0.0272 0.060 Uiso 1 1 calc R
O1 O 0.29215(11) 1.0010(3) 0.2380(6) 0.1073(12) Uani 1 1 d .
N3 N 0.27990(11) 0.8891(3) 0.2327(5) 0.0734(8) Uani 1 1 d .
C5 C 0.35080(11) 0.8368(3) 0.0845(5) 0.0515(7) Uani 1 1 d .
H5 H 0.3571 0.9239 0.0769 0.062 Uiso 1 1 calc R
C4 C 0.31138(10) 0.7944(3) 0.1593(4) 0.0491(7) Uani 1 1 d .
O2 O 0.24326(11) 0.8502(3) 0.2873(6) 0.1072(12) Uani 1 1 d .
C1 C 0.37404(10) 0.6215(3) 0.0313(4) 0.0441(6) Uani 1 1 d .
C3 C 0.30186(10) 0.6639(3) 0.1695(5) 0.0519(8) Uani 1 1 d .
H3 H 0.2744 0.6358 0.2186 0.062 Uiso 1 1 calc R
N2 N 0.40607(9) 0.5441(2) -0.0294(4) 0.0581(7) Uani 1 1 d .
H2A H 0.4307 0.5752 -0.0743 0.070 Uiso 1 1 calc R
H2B H 0.4023 0.4626 -0.0241 0.070 Uiso 1 1 calc R

loop_
_atom_site_aniso_label
_atom_site_aniso_U_11
_atom_site_aniso_U_22
_atom_site_aniso_U_33
_atom_site_aniso_U_23
_atom_site_aniso_U_13
_atom_site_aniso_U_12
Cd1 0.04643(14) 0.02605(13) 0.03410(13) 0.00284(6) -0.00039(9) -0.00241(7)
Cl2 0.0474(5) 0.0234(4) 0.0344(4) 0.000 0.0016(4) 0.000
Cl4 0.0445(3) 0.0264(3) 0.0370(3) 0.0049(2) 0.0069(3) 0.0032(2)
Cl3 0.0472(4) 0.0452(4) 0.0543(4) -0.0003(3) -0.0029(3) -0.0079(3)
Cl1 0.0824(7) 0.0320(5) 0.0359(5) 0.000 0.0141(5) 0.000
C2 0.0444(15) 0.0408(15) 0.0573(17) 0.0035(13) 0.0013(13) -0.0121(12)
N1 0.0505(13) 0.0422(13) 0.0578(15) 0.0084(11) 0.0139(12) -0.0079(11)
O1 0.097(2) 0.0579(17) 0.169(3) -0.0136(18) 0.029(2) 0.0192(15)
N3 0.0566(17) 0.068(2) 0.095(2) -0.0072(18) 0.0066(16) 0.0162(15)
C5 0.0593(19) 0.0381(16) 0.0573(19) 0.0068(13) 0.0032(15) -0.0019(13)
C4 0.0439(15) 0.0480(16) 0.0551(18) 0.0026(14) -0.0018(13) 0.0064(13)
O2 0.0638(18) 0.095(2) 0.165(4) -0.014(2) 0.035(2) 0.0171(15)
C1 0.0471(15) 0.0438(15) 0.0417(15) 0.0054(12) 0.0042(12) -0.0036(12)
C3 0.0358(15) 0.061(2) 0.059(2) 0.0043(14) 0.0020(14) -0.0060(12)
N2 0.0569(15) 0.0422(14) 0.0769(18) 0.0030(13) 0.0228(14) -0.0039(11)

loop_
_atom_type_symbol
_atom_type_description
_atom_type_scat_dispersion_real
_atom_type_scat_dispersion_imag
_atom_type_scat_source
C C 0.0033 0.0016 'International Tables Vol C Tables 4.2.6.8 and 6.1.1.4'
H H 0.0000 0.0000 'International Tables Vol C Tables 4.2.6.8 and 6.1.1.4'
N N 0.0061 0.0033 'International Tables Vol C Tables 4.2.6.8 and 6.1.1.4'
O O 0.0106 0.0060 'International Tables Vol C Tables 4.2.6.8 and 6.1.1.4'
Cl Cl 0.1484 0.1585 'International Tables Vol C Tables 4.2.6.8 and 6.1.1.4'
Cd Cd -0.8075 1.2024 'International Tables Vol C Tables 4.2.6.8 and 6.1.1.4'

loop_
_geom_angle_atom_site_label_1
_geom_angle_atom_site_label_2
_geom_angle_atom_site_label_3
_geom_angle
_geom_angle_site_symmetry_1
_geom_angle_site_symmetry_3
Cl3 Cd1 Cl1 105.53(2) . .
Cl3 Cd1 Cl4 97.77(2) . .
Cl1 Cd1 Cl4 99.08(2) . .
Cl3 Cd1 Cl2 95.59(2) . .
Cl1 Cd1 Cl2 89.630(19) . .
Cl4 Cd1 Cl2 161.45(2) . .
Cl3 Cd1 Cl4 161.23(2) . 5_656
Cl1 Cd1 Cl4 93.042(17) . 5_656
Cl4 Cd1 Cl4 81.60(2) . 5_656
Cl2 Cd1 Cl4 81.610(17) . 5_656
Cl3 Cd1 Cl4 85.83(2) . 6_556
Cl1 Cd1 Cl4 165.964(15) . 6_556
Cl4 Cd1 Cl4 87.262(12) . 6_556
Cl2 Cd1 Cl4 80.926(18) . 6_556
Cl4 Cd1 Cl4 75.40(2) 5_656 6_556
Cd1 Cl2 Cd1 89.68(3) 2_656 .
Cd1 Cl4 Cd1 98.40(2) . 5_656
Cd1 Cl4 Cd1 136.96(2) . 6
Cd1 Cl4 Cd1 82.241(17) 5_656 6
Cd1 Cl1 Cd1 123.58(4) . 2_655
C3 C2 C1 119.9(3) . .
C3 C2 H2 120.1 . .
C1 C2 H2 120.1 . .
C5 N1 C1 124.1(2) . .
C5 N1 H1 117.9 . .
C1 N1 H1 117.9 . .
O2 N3 O1 124.5(3) . .
O2 N3 C4 117.2(3) . .
O1 N3 C4 118.3(3) . .
N1 C5 C4 118.4(3) . .
N1 C5 H5 120.8 . .
C4 C5 H5 120.8 . .
C5 C4 C3 120.8(3) . .
C5 C4 N3 118.1(3) . .
C3 C4 N3 121.1(3) . .
N2 C1 N1 119.4(2) . .
N2 C1 C2 123.4(3) . .
N1 C1 C2 117.2(3) . .
C2 C3 C4 119.6(3) . .
C2 C3 H3 120.2 . .
C4 C3 H3 120.2 . .
C1 N2 H2A 120.0 . .
C1 N2 H2B 120.0 . .
H2A N2 H2B 120.0 . .

loop_
_geom_bond_atom_site_label_1
_geom_bond_atom_site_label_2
_geom_bond_distance
_geom_bond_site_symmetry_2
Cd1 Cl3 2.4731(8) .
Cd1 Cl1 2.5514(5) .
Cd1 Cl4 2.5888(6) .
Cd1 Cl2 2.6249(6) .
Cd1 Cl4 2.7964(7) 5_656
Cd1 Cl4 2.8325(6) 6_556
Cl2 Cd1 2.6249(6) 2_656
Cl4 Cd1 2.7964(7) 5_656
Cl4 Cd1 2.8325(6) 6
Cl1 Cd1 2.5514(5) 2_655
C2 C3 1.357(4) .
C2 C1 1.407(4) .
C2 H2 0.9300 .
N1 C5 1.338(4) .
N1 C1 1.359(4) .
N1 H1 0.8600 .
O1 N3 1.221(4) .
N3 O2 1.216(4) .
N3 C4 1.458(4) .
C5 C4 1.356(4) .
C5 H5 0.9300 .
C4 C3 1.394(4) .
C1 N2 1.318(4) .
C3 H3 0.9300 .
N2 H2A 0.8600 .
N2 H2B 0.8600 .
